data_7058340
loop_
_publ_author_name
'Li, Yueqin'
'Li, Yun'
'Yang, Zhiwei'
'Meng, Fantao'
'Wang, Nana'
'Zhou, Minya'
'Xia, Zongbiao'
'Gong, Qiang'
'Gao, Qinwei'

_publ_section_title
;
 Distinct supramolecular assemblies of Fe(iii) and Ni(ii) complexes
 constructed from the o-vanillin salicylhydrazone ligand: syntheses,
 crystal structures, DNA/protein interaction, and antioxidant and
 cytotoxic activity
;
_journal_issue 21
_journal_name_full 'New Journal of Chemistry'
_journal_page_first 8024
_journal_paper_doi 10.1039/C8NJ06530F
_journal_volume 43
_journal_year 2019
_chemical_formula_moiety 'C14 H14 Cl2 Fe N3 O4'
_chemical_formula_sum 'C14 H13 Cl2 Fe N3 O4'
_chemical_formula_weight 414.02
_space_group_crystal_system monoclinic
_space_group_IT_number 14
_space_group_name_Hall '-P 2ybc'
_space_group_name_H-M_alt 'P 1 21/c 1'
_symmetry_space_group_name_Hall '-P 2ybc'
_symmetry_space_group_name_H-M 'P 1 21/c 1'
_atom_sites_solution_hydrogens mixed
_atom_sites_solution_primary iterative
_audit_creation_date 2019-04-05
_audit_creation_method
;
Olex2 1.2
(compiled 2018.05.29 svn.r3508 for OlexSys, GUI svn.r5506)
;
_audit_update_record
;
2019-04-06 deposited with the CCDC.    2019-05-01 downloaded from the CCDC.
;
_cell_angle_alpha 90
_cell_angle_beta 117.87(2)
_cell_angle_gamma 90
_cell_formula_units_Z 4
_cell_length_a 8.177(3)
_cell_length_b 22.891(7)
_cell_length_c 10.113(2)
_cell_measurement_reflns_used 2562
_cell_measurement_temperature 296(2)
_cell_measurement_theta_max 27.48
_cell_measurement_theta_min 2.45
_cell_volume 1673.4(9)
_computing_cell_refinement 'SAINT v8.34A (Bruker, 2013)'
_computing_data_collection 'Bruker SMART'
_computing_data_reduction 'SAINT v8.34A (Bruker, 2013)'
_computing_molecular_graphics 'Olex2 (Dolomanov et al., 2009)'
_computing_publication_material 'Olex2 (Dolomanov et al., 2009)'
_computing_structure_refinement 'ShelXL (Sheldrick, 2015)'
_computing_structure_solution 'olex2.solve (Bourhis et al., 2015)'
_diffrn_ambient_temperature 293(2)
_diffrn_measured_fraction_theta_full 0.999
_diffrn_measured_fraction_theta_max 0.999
_diffrn_measurement_device_type 'CCD area detector'
_diffrn_measurement_method 'phi and omega scans'
_diffrn_radiation_monochromator graphite
_diffrn_radiation_type MoK\a
_diffrn_radiation_wavelength 0.71073
_diffrn_reflns_av_R_equivalents 0.0377
_diffrn_reflns_av_unetI/netI 0.0417
_diffrn_reflns_Laue_measured_fraction_full 0.999
_diffrn_reflns_Laue_measured_fraction_max 0.999
_diffrn_reflns_limit_h_max 8
_diffrn_reflns_limit_h_min -9
_diffrn_reflns_limit_k_max 27
_diffrn_reflns_limit_k_min -20
_diffrn_reflns_limit_l_max 11
_diffrn_reflns_limit_l_min -12
_diffrn_reflns_number 8390
_diffrn_reflns_point_group_measured_fraction_full 0.999
_diffrn_reflns_point_group_measured_fraction_max 0.999
_diffrn_reflns_theta_full 25.050
_diffrn_reflns_theta_max 25.050
_diffrn_reflns_theta_min 1.779
_exptl_absorpt_coefficient_mu 1.244
_exptl_absorpt_correction_T_max 0.7890
_exptl_absorpt_correction_T_min 0.7462
_exptl_absorpt_correction_type multi-scan
_exptl_absorpt_process_details SADABS
_exptl_crystal_colour black
_exptl_crystal_colour_primary black
_exptl_crystal_density_diffrn 1.643
_exptl_crystal_density_method 'not measured'
_exptl_crystal_description block
_exptl_crystal_F_000 840
_exptl_crystal_size_max 0.25
_exptl_crystal_size_mid 0.22
_exptl_crystal_size_min 0.2
_refine_diff_density_max 0.486
_refine_diff_density_min -0.536
_refine_diff_density_rms 0.089
_refine_ls_extinction_method none
_refine_ls_goodness_of_fit_ref 1.092
_refine_ls_hydrogen_treatment mixed
_refine_ls_matrix_type full
_refine_ls_number_parameters 226
_refine_ls_number_reflns 2964
_refine_ls_number_restraints 3
_refine_ls_restrained_S_all 1.092
_refine_ls_R_factor_all 0.0587
_refine_ls_R_factor_gt 0.0416
_refine_ls_shift/su_max 0.001
_refine_ls_shift/su_mean 0.000
_refine_ls_structure_factor_coef Fsqd
_refine_ls_weighting_details 'w=1/[\s^2^(Fo^2^)+(0.0597P)^2^+1.2363P] where P=(Fo^2^+2Fc^2^)/3'
_refine_ls_weighting_scheme calc
_refine_ls_wR_factor_gt 0.1034
_refine_ls_wR_factor_ref 0.1219
_reflns_Friedel_coverage 0.000
_reflns_number_gt 2338
_reflns_number_total 2964
_reflns_threshold_expression 'I > 2\s(I)'
_cod_data_source_file c8nj06530f2.cif
_cod_data_source_block 123
_cod_depositor_comments 'Adding full bibliography for 7058340--7058341.cif.'
_cod_database_code 7058340
_shelx_shelxl_version_number 2016/6
_shelx_space_group_comment
;
The symmetry employed for this shelxl refinement is uniquely defined
by the following loop, which should always be used as a source of
symmetry information in preference to the above space-group names.
They are only intended as comments.
;
_shelx_estimated_absorpt_t_max 0.789
_shelx_estimated_absorpt_t_min 0.746
_olex2_refinement_description
;
1. Fixed Uiso
 At 1.2 times of:
  All C(H) groups, All N(H) groups
 At 1.5 times of:
  All C(H,H,H) groups
2. Restrained distances
 O4-H4A = O4-H4B
 0.85 with sigma of 0.01
 H4A-H4B
 1.35 with sigma of 0.01
3.a Aromatic/amide H refined with riding coordinates:
 N2(H2), C2(H2A), C7(H7), C8(H8), C9(H9), C11(H11), C12(H12), C13(H13), C14(H14)
3.b Idealised Me refined as rotating group:
 C6(H6A,H6B,H6C)
;
_olex2_submission_special_instructions 'No special instructions were received'

loop_
_space_group_symop_operation_xyz
'x, y, z'
'-x, y+1/2, -z+1/2'
'-x, -y, -z'
'x, -y-1/2, z-1/2'

loop_
_atom_site_label
_atom_site_type_symbol
_atom_site_fract_x
_atom_site_fract_y
_atom_site_fract_z
_atom_site_U_iso_or_equiv
_atom_site_adp_type
_atom_site_occupancy
_atom_site_site_symmetry_order
_atom_site_calc_flag
_atom_site_refinement_flags_posn
Fe1 Fe 0.15522(7) 0.91323(2) 0.67065(5) 0.02375(18) Uani 1 1 d .
Cl1 Cl 0.36861(15) 0.83580(4) 0.70241(10) 0.0390(3) Uani 1 1 d .
Cl2 Cl 0.35307(14) 0.98445(4) 0.66626(11) 0.0396(3) Uani 1 1 d .
O1 O 0.2266(3) 0.91103(10) 0.8885(3) 0.0281(6) Uani 1 1 d .
O2 O 0.0094(3) 0.90457(10) 0.4595(3) 0.0270(6) Uani 1 1 d .
O3 O -0.1303(4) 0.92153(11) 0.1707(3) 0.0335(6) Uani 1 1 d .
O4 O -0.0374(4) 0.97812(11) 0.6592(3) 0.0335(6) Uani 1 1 d D
N1 N 0.2988(5) 0.85062(15) 1.3807(4) 0.0397(9) Uani 1 1 d .
N2 N 0.0239(4) 0.83384(13) 0.8325(3) 0.0325(8) Uani 1 1 d .
H2 H -0.026260 0.805922 0.857731 0.039 Uiso 1 1 calc R
N3 N -0.0152(4) 0.84790(13) 0.6869(3) 0.0280(7) Uani 1 1 d .
C1 C 0.1488(5) 0.86974(16) 0.9246(4) 0.0268(8) Uani 1 1 d .
C2 C -0.1405(5) 0.81659(16) 0.5825(4) 0.0298(9) Uani 1 1 d .
H2A H -0.196503 0.787073 0.610206 0.036 Uiso 1 1 calc R
C3 C -0.1984(5) 0.82467(15) 0.4260(4) 0.0261(8) Uani 1 1 d .
C4 C -0.1270(5) 0.86905(15) 0.3714(4) 0.0241(8) Uani 1 1 d .
C5 C -0.2045(5) 0.87645(15) 0.2144(4) 0.0259(8) Uani 1 1 d .
C6 C -0.2253(7) 0.9386(2) 0.0170(4) 0.0505(12) Uani 1 1 d .
H6A H -0.216192 0.907908 -0.044003 0.076 Uiso 1 1 calc GR
H6B H -0.170318 0.973540 0.003080 0.076 Uiso 1 1 calc GR
H6C H -0.353110 0.945712 -0.011319 0.076 Uiso 1 1 calc GR
C7 C -0.3409(5) 0.83960(17) 0.1181(4) 0.0313(9) Uani 1 1 d .
H7 H -0.390880 0.844892 0.015295 0.038 Uiso 1 1 calc R
C8 C -0.4046(5) 0.79427(17) 0.1742(4) 0.0343(9) Uani 1 1 d .
H8 H -0.494889 0.768874 0.108625 0.041 Uiso 1 1 calc R
C9 C -0.3354(5) 0.78700(17) 0.3244(4) 0.0324(9) Uani 1 1 d .
H9 H -0.379363 0.756699 0.360428 0.039 Uiso 1 1 calc R
C10 C 0.2004(5) 0.86225(15) 1.0857(4) 0.0263(8) Uani 1 1 d .
C11 C 0.1388(5) 0.81498(18) 1.1358(4) 0.0344(9) Uani 1 1 d .
H11 H 0.063278 0.786846 1.068714 0.041 Uiso 1 1 calc R
C12 C 0.1905(6) 0.81015(19) 1.2852(4) 0.0396(10) Uani 1 1 d .
H12 H 0.149929 0.778585 1.319961 0.048 Uiso 1 1 calc R
C13 C 0.3592(6) 0.8964(2) 1.3357(4) 0.0419(11) Uani 1 1 d .
H13 H 0.432667 0.924172 1.405371 0.050 Uiso 1 1 calc R
C14 C 0.3152(6) 0.90343(17) 1.1884(4) 0.0343(9) Uani 1 1 d .
H14 H 0.360804 0.934949 1.157678 0.041 Uiso 1 1 calc R
H4A H -0.002(6) 1.0126(8) 0.687(5) 0.054(15) Uiso 1 1 d D
H4B H -0.140(5) 0.980(2) 0.582(5) 0.15(3) Uiso 1 1 d D

loop_
_atom_site_aniso_label
_atom_site_aniso_U_11
_atom_site_aniso_U_22
_atom_site_aniso_U_33
_atom_site_aniso_U_23
_atom_site_aniso_U_13
_atom_site_aniso_U_12
Fe1 0.0289(3) 0.0246(3) 0.0145(3) 0.00061(19) 0.0075(2) -0.0033(2)
Cl1 0.0505(6) 0.0432(6) 0.0208(5) 0.0067(4) 0.0145(4) 0.0181(5)
Cl2 0.0338(6) 0.0420(6) 0.0356(6) 0.0055(4) 0.0101(4) -0.0117(4)
O1 0.0359(15) 0.0293(14) 0.0176(13) -0.0008(10) 0.0111(11) -0.0067(12)
O2 0.0302(14) 0.0280(13) 0.0153(12) 0.0012(10) 0.0044(11) -0.0062(11)
O3 0.0413(16) 0.0350(15) 0.0168(13) 0.0021(11) 0.0075(12) -0.0022(12)
O4 0.0373(17) 0.0284(15) 0.0302(15) 0.0002(12) 0.0120(13) -0.0001(12)
N1 0.049(2) 0.050(2) 0.0258(18) 0.0054(16) 0.0223(17) 0.0075(18)
N2 0.043(2) 0.0323(17) 0.0208(16) 0.0031(13) 0.0141(15) -0.0110(15)
N3 0.0349(18) 0.0289(16) 0.0154(15) 0.0001(12) 0.0078(13) -0.0036(14)
C1 0.033(2) 0.0279(19) 0.0207(18) 0.0022(15) 0.0137(16) 0.0008(17)
C2 0.036(2) 0.0263(19) 0.026(2) 0.0013(15) 0.0132(17) -0.0055(17)
C3 0.027(2) 0.0250(18) 0.0217(19) -0.0021(14) 0.0072(15) -0.0013(15)
C4 0.0244(19) 0.0242(18) 0.0179(17) -0.0031(14) 0.0050(15) 0.0013(15)
C5 0.027(2) 0.0252(19) 0.0220(19) -0.0002(15) 0.0090(16) 0.0034(16)
C6 0.064(3) 0.054(3) 0.021(2) 0.0097(19) 0.010(2) -0.006(2)
C7 0.030(2) 0.038(2) 0.0189(18) -0.0071(16) 0.0056(16) 0.0045(17)
C8 0.031(2) 0.034(2) 0.031(2) -0.0123(17) 0.0084(18) -0.0053(18)
C9 0.034(2) 0.030(2) 0.030(2) -0.0051(16) 0.0128(18) -0.0075(17)
C10 0.028(2) 0.0303(19) 0.0201(18) 0.0024(15) 0.0105(16) 0.0036(16)
C11 0.038(2) 0.037(2) 0.028(2) 0.0022(17) 0.0160(18) -0.0042(18)
C12 0.048(3) 0.044(2) 0.034(2) 0.0110(19) 0.026(2) 0.003(2)
C13 0.045(3) 0.052(3) 0.023(2) -0.0070(18) 0.0111(19) -0.001(2)
C14 0.043(2) 0.038(2) 0.023(2) 0.0008(16) 0.0159(18) -0.0012(19)

loop_
_atom_type_symbol
_atom_type_description
_atom_type_scat_dispersion_real
_atom_type_scat_dispersion_imag
_atom_type_scat_source
C C 0.0033 0.0016 'International Tables Vol C Tables 4.2.6.8 and 6.1.1.4'
H H 0.0000 0.0000 'International Tables Vol C Tables 4.2.6.8 and 6.1.1.4'
Cl Cl 0.1484 0.1585 'International Tables Vol C Tables 4.2.6.8 and 6.1.1.4'
Fe Fe 0.3463 0.8444 'International Tables Vol C Tables 4.2.6.8 and 6.1.1.4'
N N 0.0061 0.0033 'International Tables Vol C Tables 4.2.6.8 and 6.1.1.4'
O O 0.0106 0.0060 'International Tables Vol C Tables 4.2.6.8 and 6.1.1.4'

loop_
_geom_angle_atom_site_label_1
_geom_angle_atom_site_label_2
_geom_angle_atom_site_label_3
_geom_angle
Cl2 Fe1 Cl1 92.97(5)
O1 Fe1 Cl1 90.83(8)
O1 Fe1 Cl2 101.11(8)
O1 Fe1 O4 84.53(10)
O1 Fe1 N3 76.01(10)
O2 Fe1 Cl1 96.19(8)
O2 Fe1 Cl2 97.39(8)
O2 Fe1 O1 159.83(11)
O2 Fe1 O4 87.27(11)
O2 Fe1 N3 85.61(11)
O4 Fe1 Cl1 174.53(8)
O4 Fe1 Cl2 90.78(9)
N3 Fe1 Cl1 86.05(9)
N3 Fe1 Cl2 176.93(8)
N3 Fe1 O4 90.00(12)
C1 O1 Fe1 113.8(2)
C4 O2 Fe1 134.6(2)
C5 O3 C6 117.3(3)
Fe1 O4 H4A 120(3)
Fe1 O4 H4B 119(4)
H4A O4 H4B 107.0(17)
C13 N1 C12 121.9(3)
N3 N2 H2 125.5
C1 N2 H2 125.5
C1 N2 N3 109.1(3)
N2 N3 Fe1 114.5(2)
C2 N3 Fe1 129.2(3)
C2 N3 N2 116.1(3)
O1 C1 N2 126.0(3)
O1 C1 C10 118.1(3)
N2 C1 C10 115.9(3)
N3 C2 H2A 118.1
N3 C2 C3 123.8(3)
C3 C2 H2A 118.1
C4 C3 C2 122.8(3)
C9 C3 C2 117.8(3)
C9 C3 C4 119.4(3)
O2 C4 C3 123.4(3)
O2 C4 C5 118.2(3)
C3 C4 C5 118.4(3)
O3 C5 C4 114.7(3)
O3 C5 C7 124.6(3)
C7 C5 C4 120.7(3)
O3 C6 H6A 109.5
O3 C6 H6B 109.5
O3 C6 H6C 109.5
H6A C6 H6B 109.5
H6A C6 H6C 109.5
H6B C6 H6C 109.5
C5 C7 H7 119.9
C5 C7 C8 120.1(3)
C8 C7 H7 119.9
C7 C8 H8 119.8
C9 C8 C7 120.4(3)
C9 C8 H8 119.8
C3 C9 H9 119.5
C8 C9 C3 120.9(4)
C8 C9 H9 119.5
C11 C10 C1 121.6(3)
C11 C10 C14 119.3(3)
C14 C10 C1 119.1(3)
C10 C11 H11 120.4
C12 C11 C10 119.3(4)
C12 C11 H11 120.4
N1 C12 C11 120.1(4)
N1 C12 H12 120.0
C11 C12 H12 120.0
N1 C13 H13 119.5
N1 C13 C14 121.0(4)
C14 C13 H13 119.5
C10 C14 H14 120.8
C13 C14 C10 118.4(4)
C13 C14 H14 120.8

loop_
_geom_bond_atom_site_label_1
_geom_bond_atom_site_label_2
_geom_bond_distance
Fe1 Cl1 2.4012(12)
Fe1 Cl2 2.3116(12)
Fe1 O1 1.999(2)
Fe1 O2 1.908(2)
Fe1 O4 2.128(3)
Fe1 N3 2.102(3)
O1 C1 1.284(4)
O2 C4 1.330(4)
O3 C5 1.371(4)
O3 C6 1.429(4)
O4 H4A 0.842(10)
O4 H4B 0.841(10)
N1 C12 1.333(5)
N1 C13 1.327(5)
N2 H2 0.8600
N2 N3 1.391(4)
N2 C1 1.302(5)
N3 C2 1.291(5)
C1 C10 1.489(5)
C2 H2A 0.9300
C2 C3 1.436(5)
C3 C4 1.407(5)
C3 C9 1.407(5)
C4 C5 1.418(5)
C5 C7 1.374(5)
C6 H6A 0.9600
C6 H6B 0.9600
C6 H6C 0.9600
C7 H7 0.9300
C7 C8 1.396(6)
C8 H8 0.9300
C8 C9 1.361(5)
C9 H9 0.9300
C10 C11 1.385(5)
C10 C14 1.392(5)
C11 H11 0.9300
C11 C12 1.370(5)
C12 H12 0.9300
C13 H13 0.9300
C13 C14 1.369(5)
C14 H14 0.9300

loop_
_geom_torsion_atom_site_label_1
_geom_torsion_atom_site_label_2
_geom_torsion_atom_site_label_3
_geom_torsion_atom_site_label_4
_geom_torsion
Fe1 O1 C1 N2 -4.9(5)
Fe1 O1 C1 C10 176.7(2)
Fe1 O2 C4 C3 -0.4(5)
Fe1 O2 C4 C5 179.4(2)
Fe1 N3 C2 C3 -5.3(6)
O1 C1 C10 C11 -172.7(3)
O1 C1 C10 C14 6.5(5)
O2 C4 C5 O3 -1.4(5)
O2 C4 C5 C7 177.6(3)
O3 C5 C7 C8 178.8(3)
N1 C13 C14 C10 2.0(6)
N2 N3 C2 C3 -179.8(3)
N2 C1 C10 C11 8.8(5)
N2 C1 C10 C14 -172.0(4)
N3 N2 C1 O1 -1.1(5)
N3 N2 C1 C10 177.4(3)
N3 C2 C3 C4 -1.9(6)
N3 C2 C3 C9 179.5(4)
C1 N2 N3 Fe1 6.2(4)
C1 N2 N3 C2 -178.5(3)
C1 C10 C11 C12 180.0(4)
C1 C10 C14 C13 179.1(4)
C2 C3 C4 O2 5.1(6)
C2 C3 C4 C5 -174.7(3)
C2 C3 C9 C8 176.2(4)
C3 C4 C5 O3 178.4(3)
C3 C4 C5 C7 -2.6(5)
C4 C3 C9 C8 -2.5(6)
C4 C5 C7 C8 -0.1(6)
C5 C7 C8 C9 1.5(6)
C6 O3 C5 C4 -168.1(3)
C6 O3 C5 C7 13.0(5)
C7 C8 C9 C3 -0.2(6)
C9 C3 C4 O2 -176.3(3)
C9 C3 C4 C5 3.8(5)
C10 C11 C12 N1 0.0(6)
C11 C10 C14 C13 -1.7(6)
C12 N1 C13 C14 -1.2(6)
C13 N1 C12 C11 0.2(6)
C14 C10 C11 C12 0.8(6)
